data_4324911
loop_
_publ_author_name
'Shangfeng Yang'
'Chuanbao Chen'
'Mingzhi Jiao'
'Nadezhda B. Tamm'
'Maria A. Lanskikh'
'Erhard Kemnitz'
'Sergey I. Troyanov'

_publ_contact_author
;
    Prof. S. I. Troyanov
    Chemistry Department
    Moscow State University
    Leninskie Gory
    119991 Moscow
    Russia
;
_publ_contact_author_email stroyano@thermo.chem.msu.ru
_publ_contact_author_fax '+007 095 9391240'
_publ_contact_author_phone '+007 095 9395396'
_publ_section_title
;
 Synthesis, Isolation, and Addition Patterns of Trifluoromethylated D5h
 and Ih Isomers of Sc3N@C80: Sc3N@D5h-C80(CF3)18 and Sc3N@Ih-C80(CF3)14
;
_journal_name_full 'Inorganic Chemistry'
_journal_page_first 3766
_journal_page_last 3771
_journal_paper_doi 10.1021/ic200174u
_journal_volume 50
_journal_year 2011
_chemical_formula_sum 'C101 H8 F42 N Sc3'
_chemical_formula_weight 2167.96
_chemical_name_systematic
; 
 ? 
;
_space_group_IT_number 2
_symmetry_cell_setting triclinic
_symmetry_space_group_name_Hall '-P 1'
_symmetry_space_group_name_H-M 'P -1'
_atom_sites_solution_hydrogens geom
_atom_sites_solution_primary direct
_atom_sites_solution_secondary difmap
_audit_creation_method SHELXL-97
_cell_angle_alpha 80.600(10)
_cell_angle_beta 80.860(10)
_cell_angle_gamma 62.610(10)
_cell_formula_units_Z 2
_cell_length_a 13.3130(10)
_cell_length_b 14.2780(10)
_cell_length_c 20.9570(10)
_cell_measurement_reflns_used 21000
_cell_measurement_temperature 100(2)
_cell_measurement_theta_max 33
_cell_measurement_theta_min 5
_cell_volume 3473.5(5)
_computing_cell_refinement XDS
_computing_data_collection XDS
_computing_data_reduction XDS
_computing_structure_refinement 'SHELXL-97 (Sheldrick, 1997)'
_computing_structure_solution 'SHELXS-97 (Sheldrick, 1990)'
_diffrn_ambient_temperature 100(2)
_diffrn_measured_fraction_theta_full 0.850
_diffrn_measured_fraction_theta_max 0.717
_diffrn_measurement_device_type MAR225
_diffrn_measurement_method CCD
_diffrn_radiation_monochromator Cu(113)
_diffrn_radiation_source 'BL14.2, PSF, BESSY, Berlin, Germany'
_diffrn_radiation_type synchrotron
_diffrn_radiation_wavelength 0.90500
_diffrn_reflns_av_R_equivalents 0.0243
_diffrn_reflns_av_sigmaI/netI 0.0237
_diffrn_reflns_limit_h_max 15
_diffrn_reflns_limit_h_min -15
_diffrn_reflns_limit_k_max 18
_diffrn_reflns_limit_k_min -18
_diffrn_reflns_limit_l_max 25
_diffrn_reflns_limit_l_min -25
_diffrn_reflns_number 44210
_diffrn_reflns_theta_full 32.60
_diffrn_reflns_theta_max 36.85
_diffrn_reflns_theta_min 3.19
_exptl_absorpt_coefficient_mu 0.887
_exptl_absorpt_correction_type none
_exptl_crystal_colour black
_exptl_crystal_density_diffrn 2.073
_exptl_crystal_description plate
_exptl_crystal_F_000 2124
_exptl_crystal_size_max 0.05
_exptl_crystal_size_mid 0.03
_exptl_crystal_size_min 0.01
_refine_diff_density_max 0.718
_refine_diff_density_min -0.403
_refine_diff_density_rms 0.089
_refine_ls_extinction_method none
_refine_ls_goodness_of_fit_ref 1.071
_refine_ls_hydrogen_treatment constr
_refine_ls_matrix_type full
_refine_ls_number_parameters 1435
_refine_ls_number_reflns 12148
_refine_ls_number_restraints 24
_refine_ls_restrained_S_all 1.071
_refine_ls_R_factor_all 0.0630
_refine_ls_R_factor_gt 0.0583
_refine_ls_shift/su_max 0.003
_refine_ls_shift/su_mean 0.000
_refine_ls_structure_factor_coef Fsqd
_refine_ls_weighting_details 'calc w=1/[\s^2^(Fo^2^)+(0.0100P)^2^+18.0000P] where P=(Fo^2^+2Fc^2^)/3'
_refine_ls_weighting_scheme calc
_refine_ls_wR_factor_gt 0.1345
_refine_ls_wR_factor_ref 0.1395
_reflns_number_gt 11471
_reflns_number_total 12148
_reflns_threshold_expression >2sigma(I)
_cod_data_source_file ic200174u_si_002_2.cif
_cod_data_source_block 14-IIItol
_cod_original_cell_volume 3473.5(4)
_cod_database_code 4324911

loop_
_symmetry_equiv_pos_as_xyz
'x, y, z'
'-x, -y, -z'

loop_
_atom_site_label
_atom_site_type_symbol
_atom_site_fract_x
_atom_site_fract_y
_atom_site_fract_z
_atom_site_U_iso_or_equiv
_atom_site_adp_type
_atom_site_occupancy
_atom_site_symmetry_multiplicity
_atom_site_calc_flag
_atom_site_refinement_flags
Sc1 Sc 0.39210(6) 0.35968(5) 0.20226(3) 0.01196(15) Uani 1 1 d .
Sc2 Sc 0.17025(5) 0.26215(5) 0.23668(3) 0.01008(15) Uani 1 1 d .
Sc3 Sc 0.34889(6) 0.21407(5) 0.34159(3) 0.01004(15) Uani 1 1 d .
N N 0.2980(2) 0.2899(2) 0.25436(13) 0.0095(5) Uani 1 1 d .
F1 F 0.8196(2) 0.2317(2) 0.19990(11) 0.0279(5) Uani 1 1 d .
F2 F 0.8128(2) 0.2057(2) 0.30359(11) 0.0273(5) Uani 1 1 d .
F3 F 0.85851(19) 0.07569(18) 0.24741(11) 0.0257(5) Uani 1 1 d .
F4 F 0.6786(2) 0.01291(17) 0.45093(11) 0.0249(5) Uani 1 1 d .
F5 F 0.7919(2) 0.0376(2) 0.37348(11) 0.0312(6) Uani 1 1 d .
F6 F 0.7139(2) 0.14657(19) 0.44533(13) 0.0356(7) Uani 1 1 d .
F7 F 0.7699(2) -0.01779(18) 0.09441(12) 0.0356(6) Uani 1 1 d .
F8 F 0.7303(2) 0.13014(17) 0.03503(10) 0.0238(5) Uani 1 1 d .
F9 F 0.8142(2) 0.0951(3) 0.12160(13) 0.0412(7) Uani 1 1 d .
F10 F 0.5094(3) 0.49979(19) 0.40604(12) 0.0318(6) Uani 1 1 d .
F11 F 0.4157(2) 0.45180(19) 0.48718(11) 0.0279(5) Uani 1 1 d .
F12 F 0.5854(2) 0.34263(18) 0.45544(11) 0.0249(5) Uani 1 1 d .
F13 F 0.5860(7) -0.1897(3) 0.1774(3) 0.050(3) Uani 0.619(14) 1 d P
F13A F 0.5772(10) -0.0891(6) 0.0656(3) 0.035(4) Uani 0.381(14) 1 d P
F14 F 0.5161(6) -0.1170(4) 0.0878(4) 0.050(3) Uani 0.619(14) 1 d P
F14A F 0.6714(7) -0.1542(5) 0.1488(6) 0.031(3) Uani 0.381(14) 1 d P
F15 F 0.6701(5) -0.1230(6) 0.1072(5) 0.057(3) Uani 0.619(14) 1 d P
F15A F 0.5254(7) -0.1734(6) 0.1462(5) 0.036(4) Uani 0.381(14) 1 d P
F16 F 0.1463(2) 0.38318(18) 0.55390(10) 0.0278(5) Uani 1 1 d .
F17 F 0.2989(2) 0.23724(19) 0.56891(10) 0.0271(5) Uani 1 1 d .
F18 F 0.1398(2) 0.2328(2) 0.56905(10) 0.0284(5) Uani 1 1 d .
F19 F 0.2861(6) -0.0750(3) 0.1090(2) 0.0366(15) Uani 0.598(7) 1 d P
F19A F 0.2135(6) 0.0773(4) 0.0208(3) 0.029(2) Uani 0.402(7) 1 d P
F20 F 0.3157(4) 0.0142(3) 0.02191(17) 0.0245(12) Uani 0.598(7) 1 d P
F20A F 0.1630(7) 0.0046(6) 0.1093(4) 0.033(2) Uani 0.402(7) 1 d P
F21 F 0.1463(4) 0.0541(4) 0.0668(3) 0.0354(15) Uani 0.598(7) 1 d P
F21A F 0.3390(6) -0.0563(5) 0.0733(4) 0.037(3) Uani 0.402(7) 1 d P
F22 F 0.2318(6) 0.5713(4) -0.0398(2) 0.031(2) Uani 0.515(13) 1 d P
F22A F 0.3420(9) 0.3807(6) -0.0636(3) 0.0303(18) Uani 0.485(13) 1 d P
F23 F 0.4049(6) 0.4499(8) -0.0448(3) 0.0312(17) Uani 0.515(13) 1 d P
F23A F 0.1988(5) 0.5317(5) -0.0485(2) 0.025(2) Uani 0.485(13) 1 d P
F24 F 0.2713(10) 0.4134(6) -0.0587(2) 0.034(2) Uani 0.515(13) 1 d P
F24A F 0.3704(7) 0.5076(8) -0.0439(3) 0.0287(18) Uani 0.485(13) 1 d P
F25 F 0.3323(5) 0.6759(4) 0.0495(4) 0.0408(18) Uani 0.591(11) 1 d P
F25A F 0.1289(5) 0.7310(4) 0.0373(3) 0.0136(16) Uiso 0.409(11) 1 d P
F26 F 0.1885(6) 0.6890(5) 0.0109(3) 0.049(2) Uani 0.591(11) 1 d P
F26A F 0.2165(7) 0.7629(6) 0.1019(4) 0.0223(17) Uiso 0.409(11) 1 d P
F27 F 0.1656(8) 0.7702(4) 0.0949(3) 0.051(2) Uani 0.591(11) 1 d P
F27A F 0.3107(7) 0.6692(5) 0.0238(4) 0.0263(18) Uiso 0.409(11) 1 d P
F28 F 0.1527(2) -0.01791(16) 0.45772(10) 0.0228(5) Uani 1 1 d .
F29 F 0.0738(2) 0.11004(18) 0.51839(10) 0.0242(5) Uani 1 1 d .
F30 F -0.0188(2) 0.1013(2) 0.44634(12) 0.0302(6) Uani 1 1 d .
F31 F 0.1643(4) 0.2121(4) -0.0201(2) 0.0379(17) Uani 0.622(9) 1 d P
F31A F 0.0588(7) 0.4119(5) -0.0161(3) 0.0181(16) Uiso 0.378(9) 1 d P
F32 F 0.0075(4) 0.3267(6) 0.02228(19) 0.0324(13) Uani 0.622(9) 1 d P
F32A F 0.1863(5) 0.2600(5) -0.0402(3) 0.0160(16) Uiso 0.378(9) 1 d P
F33 F 0.1248(6) 0.3767(5) -0.0341(2) 0.0402(18) Uani 0.622(9) 1 d P
F33A F 0.0306(7) 0.2769(6) 0.0181(3) 0.0182(17) Uiso 0.378(9) 1 d P
F34 F -0.1439(2) 0.75821(18) 0.21466(15) 0.0378(7) Uani 1 1 d .
F35 F -0.0452(2) 0.80604(17) 0.26122(14) 0.0374(7) Uani 1 1 d .
F36 F -0.0185(3) 0.79977(19) 0.15802(14) 0.0467(8) Uani 1 1 d .
F37 F -0.1487(2) 0.39226(19) 0.46833(11) 0.0264(5) Uani 1 1 d .
F38 F -0.2282(2) 0.4557(2) 0.37928(13) 0.0347(6) Uani 1 1 d .
F39 F -0.1730(2) 0.29163(19) 0.41322(12) 0.0291(5) Uani 1 1 d .
F40 F -0.2606(2) 0.50747(19) 0.25007(14) 0.0343(6) Uani 1 1 d .
F41 F -0.2511(2) 0.6387(2) 0.28136(13) 0.0345(6) Uani 1 1 d .
F42 F -0.2241(2) 0.61702(19) 0.18028(11) 0.0300(6) Uani 1 1 d .
C1 C 0.6614(3) 0.2049(3) 0.25614(16) 0.0130(7) Uani 1 1 d .
C2 C 0.5983(3) 0.2445(3) 0.32227(16) 0.0123(7) Uani 1 1 d .
C3 C 0.5937(3) 0.1522(2) 0.37033(15) 0.0111(6) Uani 1 1 d .
C4 C 0.5956(3) 0.0836(2) 0.32042(15) 0.0129(7) Uani 1 1 d .
C5 C 0.6361(3) 0.1097(2) 0.25752(16) 0.0113(6) Uani 1 1 d .
C6 C 0.6165(3) 0.0770(2) 0.20307(15) 0.0124(7) Uani 1 1 d .
C7 C 0.6196(3) 0.1380(3) 0.13611(16) 0.0138(7) Uani 1 1 d .
C8 C 0.5912(3) 0.2530(3) 0.14344(15) 0.0123(7) Uani 1 1 d .
C9 C 0.6062(3) 0.2853(3) 0.19879(16) 0.0138(7) Uani 1 1 d .
C10 C 0.5454(3) 0.3961(3) 0.20616(16) 0.0138(7) Uani 1 1 d .
C11 C 0.4987(3) 0.4260(3) 0.26947(16) 0.0136(7) Uani 1 1 d .
C12 C 0.5230(3) 0.3479(3) 0.32689(16) 0.0121(7) Uani 1 1 d .
C13 C 0.4397(3) 0.3823(3) 0.38737(16) 0.0130(7) Uani 1 1 d .
C14 C 0.4094(3) 0.2935(3) 0.41915(15) 0.0125(7) Uani 1 1 d .
C15 C 0.4813(3) 0.1856(2) 0.41457(15) 0.0124(7) Uani 1 1 d .
C16 C 0.4242(3) 0.1173(3) 0.43126(15) 0.0119(7) Uani 1 1 d .
C17 C 0.4497(3) 0.0386(2) 0.38766(15) 0.0102(6) Uani 1 1 d .
C18 C 0.5328(3) 0.0253(2) 0.33092(15) 0.0113(7) Uani 1 1 d .
C19 C 0.5172(3) -0.0103(2) 0.27569(16) 0.0108(6) Uani 1 1 d .
C20 C 0.5615(3) 0.0132(2) 0.21275(16) 0.0127(7) Uani 1 1 d .
C21 C 0.4978(3) -0.0015(2) 0.16225(16) 0.0130(7) Uani 1 1 d .
C22 C 0.4598(3) 0.0949(3) 0.11175(15) 0.0124(7) Uani 1 1 d .
C23 C 0.5179(3) 0.1562(3) 0.10086(15) 0.0144(7) Uani 1 1 d .
C24 C 0.4644(3) 0.2633(3) 0.07582(15) 0.0140(7) Uani 1 1 d .
C25 C 0.5143(3) 0.3234(3) 0.09799(16) 0.0145(7) Uani 1 1 d .
C26 C 0.4468(3) 0.4344(3) 0.10516(16) 0.0146(7) Uani 1 1 d .
C27 C 0.4683(3) 0.4714(3) 0.15945(16) 0.0145(7) Uani 1 1 d .
C28 C 0.3707(3) 0.5431(3) 0.19777(17) 0.0165(7) Uani 1 1 d .
C29 C 0.3912(3) 0.5166(3) 0.26457(17) 0.0164(7) Uani 1 1 d .
C30 C 0.3017(3) 0.5420(2) 0.31494(17) 0.0151(7) Uani 1 1 d .
C31 C 0.3221(3) 0.4729(2) 0.37325(16) 0.0134(7) Uani 1 1 d .
C32 C 0.2410(3) 0.4458(2) 0.40637(15) 0.0121(7) Uani 1 1 d .
C33 C 0.2917(3) 0.3367(2) 0.43571(15) 0.0123(7) Uani 1 1 d .
C34 C 0.2263(3) 0.2756(3) 0.46718(15) 0.0117(7) Uani 1 1 d .
C35 C 0.3011(3) 0.1634(2) 0.44823(15) 0.0117(7) Uani 1 1 d .
C36 C 0.2559(3) 0.1144(2) 0.41528(15) 0.0100(6) Uani 1 1 d .
C37 C 0.3458(3) 0.0375(2) 0.37878(15) 0.0094(6) Uani 1 1 d .
C38 C 0.3294(3) 0.0045(2) 0.32162(15) 0.0099(6) Uani 1 1 d .
C39 C 0.4171(3) -0.0227(2) 0.27119(16) 0.0103(6) Uani 1 1 d U
C40 C 0.3954(3) -0.0035(2) 0.20479(16) 0.0119(7) Uani 1 1 d .
C41 C 0.2854(3) 0.0485(2) 0.18752(15) 0.0110(7) Uani 1 1 d .
C42 C 0.2599(3) 0.1022(3) 0.11981(15) 0.0132(7) Uani 1 1 d .
C43 C 0.3494(3) 0.1405(3) 0.09174(15) 0.0130(7) Uani 1 1 d .
C44 C 0.2988(3) 0.2457(3) 0.06457(15) 0.0134(7) Uani 1 1 d .
C45 C 0.3542(3) 0.3102(3) 0.05765(15) 0.0144(7) Uani 1 1 d .
C46 C 0.2903(3) 0.4307(3) 0.04785(16) 0.0154(7) Uani 1 1 d .
C47 C 0.3353(3) 0.4811(3) 0.08802(16) 0.0159(7) Uani 1 1 d .
C48 C 0.2376(3) 0.5825(3) 0.11276(17) 0.0179(8) Uani 1 1 d .
C49 C 0.2558(3) 0.5924(2) 0.18067(17) 0.0166(7) Uani 1 1 d .
C50 C 0.1687(3) 0.6218(2) 0.22920(18) 0.0158(7) Uani 1 1 d .
C51 C 0.1900(3) 0.5944(2) 0.29621(17) 0.0153(7) Uani 1 1 d U
C52 C 0.1038(3) 0.5702(2) 0.33250(17) 0.0149(7) Uani 1 1 d .
C53 C 0.1272(3) 0.4946(2) 0.38785(16) 0.0140(7) Uani 1 1 d .
C54 C 0.0675(3) 0.4331(2) 0.40036(15) 0.0135(7) Uani 1 1 d .
C55 C 0.1156(3) 0.3235(3) 0.43282(15) 0.0117(7) Uani 1 1 d .
C56 C 0.0695(3) 0.2697(2) 0.41096(15) 0.0113(6) Uani 1 1 d .
C57 C 0.1304(3) 0.1499(2) 0.40796(15) 0.0110(6) Uani 1 1 d .
C58 C 0.1251(3) 0.1300(2) 0.33984(15) 0.0106(6) Uani 1 1 d .
C59 C 0.2164(3) 0.0548(2) 0.30388(15) 0.0098(6) Uani 1 1 d U
C60 C 0.1935(3) 0.0746(2) 0.23738(16) 0.0115(7) Uani 1 1 d .
C61 C 0.0816(3) 0.1603(3) 0.23221(16) 0.0132(7) Uani 1 1 d .
C62 C 0.0634(3) 0.2348(2) 0.17338(16) 0.0118(7) Uani 1 1 d .
C63 C 0.1537(3) 0.2108(3) 0.12426(15) 0.0121(7) Uani 1 1 d .
C64 C 0.1692(3) 0.2916(3) 0.07139(16) 0.0142(7) Uani 1 1 d .
C65 C 0.1171(3) 0.4008(3) 0.09646(15) 0.0138(7) Uani 1 1 d .
C66 C 0.1703(3) 0.4666(3) 0.08200(16) 0.0152(7) Uani 1 1 d .
C67 C 0.1398(3) 0.5521(2) 0.11794(16) 0.0147(7) Uani 1 1 d .
C68 C 0.0541(3) 0.5726(2) 0.17010(17) 0.0158(7) Uani 1 1 d .
C69 C 0.0482(3) 0.6351(2) 0.22421(17) 0.0159(7) Uani 1 1 d .
C70 C 0.0235(3) 0.5821(2) 0.29077(17) 0.0149(7) Uani 1 1 d .
C71 C -0.0305(3) 0.5174(2) 0.30230(16) 0.0138(7) Uani 1 1 d .
C72 C -0.0102(3) 0.4452(2) 0.35925(16) 0.0129(7) Uani 1 1 d .
C73 C -0.0294(3) 0.3464(2) 0.36976(16) 0.0122(7) Uani 1 1 d .
C74 C -0.0212(3) 0.3097(3) 0.30410(15) 0.0113(6) Uani 1 1 d .
C75 C 0.0429(3) 0.1982(2) 0.29633(15) 0.0101(6) Uani 1 1 d U
C76 C -0.0442(3) 0.3790(3) 0.24792(16) 0.0121(7) Uani 1 1 d .
C77 C -0.0035(3) 0.3450(3) 0.18419(16) 0.0121(7) Uani 1 1 d .
C78 C 0.0293(3) 0.4234(3) 0.14639(16) 0.0135(7) Uani 1 1 d .
C79 C -0.0030(3) 0.5100(2) 0.18238(16) 0.0137(7) Uani 1 1 d .
C80 C -0.0743(3) 0.4972(2) 0.24536(16) 0.0135(7) Uani 1 1 d .
C81 C 0.7895(3) 0.1783(3) 0.25167(17) 0.0176(7) Uani 1 1 d .
C82 C 0.6965(3) 0.0879(3) 0.41054(17) 0.0161(7) Uani 1 1 d .
C83 C 0.7357(3) 0.0859(3) 0.09586(17) 0.0200(8) Uani 1 1 d .
C84 C 0.4886(3) 0.4189(3) 0.43512(17) 0.0182(8) Uani 1 1 d .
C85 C 0.5697(3) -0.1080(3) 0.13153(17) 0.0192(8) Uani 1 1 d .
C86 C 0.2020(3) 0.2818(3) 0.54090(16) 0.0170(7) Uani 1 1 d .
C87 C 0.2478(4) 0.0267(3) 0.07896(18) 0.0203(8) Uani 1 1 d .
C88 C 0.2990(4) 0.4660(3) -0.02633(18) 0.0197(8) Uani 1 1 d .
C89 C 0.2262(4) 0.6848(3) 0.0673(2) 0.0249(9) Uani 1 1 d .
C90 C 0.0824(3) 0.0863(3) 0.45861(16) 0.0144(7) Uani 1 1 d .
C91 C 0.1142(3) 0.3041(3) 0.00835(17) 0.0183(8) Uani 1 1 d .
C92 C -0.0402(3) 0.7513(3) 0.2140(2) 0.0234(9) Uani 1 1 d .
C93 C -0.1464(3) 0.3714(3) 0.40820(17) 0.0178(7) Uani 1 1 d .
C94 C -0.2044(3) 0.5668(3) 0.23921(18) 0.0181(7) Uani 1 1 d .
C95 C 0.3559(5) 0.7530(4) 0.3132(3) 0.0455(13) Uani 1 1 d .
C96 C 0.2891(6) 0.7979(4) 0.2610(3) 0.0444(14) Uani 1 1 d .
H96 H 0.3251 0.7954 0.2179 0.053 Uiso 1 1 calc R
C97 C 0.1730(6) 0.8452(4) 0.2707(3) 0.0464(14) Uani 1 1 d .
H97 H 0.1291 0.8751 0.2345 0.056 Uiso 1 1 calc R
C98 C 0.1197(5) 0.8496(4) 0.3330(3) 0.0466(13) Uani 1 1 d .
H98 H 0.0391 0.8846 0.3399 0.056 Uiso 1 1 calc R
C99 C 0.1837(5) 0.8029(4) 0.3849(3) 0.0472(14) Uani 1 1 d .
H99 H 0.1472 0.8018 0.4277 0.057 Uiso 1 1 calc R
C100 C 0.3003(5) 0.7579(4) 0.3751(3) 0.0422(12) Uani 1 1 d .
H100 H 0.3436 0.7295 0.4116 0.051 Uiso 1 1 calc R
C101 C 0.4812(6) 0.7036(4) 0.3028(4) 0.069(2) Uani 1 1 d .
H11A H 0.5064 0.7584 0.2864 0.104 Uiso 1 1 calc R
H11B H 0.5073 0.6518 0.2710 0.104 Uiso 1 1 calc R
H11C H 0.5130 0.6677 0.3440 0.104 Uiso 1 1 calc R

loop_
_atom_site_aniso_label
_atom_site_aniso_U_11
_atom_site_aniso_U_22
_atom_site_aniso_U_33
_atom_site_aniso_U_23
_atom_site_aniso_U_13
_atom_site_aniso_U_12
Sc1 0.0121(4) 0.0112(3) 0.0148(3) 0.0026(2) -0.0026(2) -0.0080(2)
Sc2 0.0089(3) 0.0105(3) 0.0133(3) -0.0034(2) -0.0010(2) -0.0058(2)
Sc3 0.0117(3) 0.0093(3) 0.0104(3) 0.0010(2) -0.0032(2) -0.0057(2)
N 0.0113(15) 0.0074(12) 0.0121(12) -0.0006(9) -0.0019(10) -0.0061(10)
F1 0.0168(13) 0.0410(14) 0.0278(12) 0.0077(10) -0.0017(9) -0.0181(11)
F2 0.0193(13) 0.0431(14) 0.0267(11) -0.0087(10) -0.0039(10) -0.0178(11)
F3 0.0118(12) 0.0275(12) 0.0335(12) -0.0045(9) -0.0008(9) -0.0051(9)
F4 0.0193(13) 0.0240(11) 0.0273(11) 0.0135(9) -0.0085(9) -0.0094(9)
F5 0.0111(12) 0.0432(14) 0.0249(11) 0.0064(10) -0.0044(9) -0.0022(10)
F6 0.0404(16) 0.0253(12) 0.0467(15) 0.0004(10) -0.0333(13) -0.0117(11)
F7 0.0378(16) 0.0171(11) 0.0322(13) -0.0010(9) 0.0093(11) 0.0002(10)
F8 0.0224(13) 0.0261(11) 0.0166(10) 0.0002(8) 0.0052(9) -0.0084(9)
F9 0.0148(13) 0.079(2) 0.0315(13) -0.0253(13) 0.0038(10) -0.0175(13)
F10 0.0539(18) 0.0300(12) 0.0307(12) 0.0022(10) -0.0164(12) -0.0328(12)
F11 0.0265(14) 0.0380(13) 0.0243(11) -0.0183(10) -0.0018(10) -0.0141(11)
F12 0.0195(13) 0.0299(12) 0.0272(11) -0.0066(9) -0.0108(9) -0.0087(10)
F13 0.069(5) 0.013(2) 0.035(3) -0.0066(17) 0.004(3) 0.009(2)
F13A 0.050(7) 0.017(3) 0.014(3) -0.010(2) 0.000(3) 0.008(3)
F14 0.052(4) 0.027(3) 0.062(5) -0.031(3) -0.033(4) 0.005(3)
F14A 0.020(4) 0.020(3) 0.041(6) -0.018(3) -0.012(4) 0.009(3)
F15 0.030(3) 0.060(4) 0.086(7) -0.060(5) 0.037(4) -0.022(3)
F15A 0.027(5) 0.017(4) 0.068(8) -0.029(4) 0.022(5) -0.013(3)
F16 0.0342(15) 0.0234(11) 0.0203(11) -0.0139(9) 0.0035(9) -0.0063(10)
F17 0.0242(13) 0.0382(13) 0.0152(10) -0.0038(9) -0.0087(9) -0.0081(10)
F18 0.0369(16) 0.0418(14) 0.0144(10) -0.0030(9) 0.0046(9) -0.0263(12)
F19 0.071(4) 0.026(2) 0.029(2) -0.0054(17) -0.012(3) -0.031(2)
F19A 0.051(5) 0.025(3) 0.015(3) -0.007(2) -0.013(3) -0.017(3)
F20 0.030(3) 0.028(2) 0.0192(19) -0.0164(16) 0.0051(16) -0.0147(19)
F20A 0.050(5) 0.048(4) 0.030(4) -0.014(3) 0.004(3) -0.045(4)
F21 0.022(3) 0.049(3) 0.044(3) -0.030(3) -0.003(2) -0.016(2)
F21A 0.026(4) 0.025(3) 0.057(6) -0.031(4) -0.016(4) 0.004(3)
F22 0.041(4) 0.023(3) 0.021(2) 0.0118(19) -0.011(2) -0.009(2)
F22A 0.031(5) 0.034(3) 0.019(3) 0.000(2) -0.005(3) -0.010(3)
F23 0.021(3) 0.044(5) 0.021(2) 0.010(3) 0.001(2) -0.014(3)
F23A 0.015(3) 0.030(3) 0.022(2) 0.014(2) -0.0096(19) -0.006(2)
F24 0.065(7) 0.043(4) 0.012(2) 0.005(2) -0.011(3) -0.039(4)
F24A 0.027(4) 0.038(5) 0.022(3) 0.016(3) -0.006(2) -0.021(4)
F25 0.031(3) 0.031(3) 0.064(4) 0.024(2) -0.007(3) -0.026(2)
F26 0.079(5) 0.050(4) 0.038(3) 0.032(3) -0.038(3) -0.047(4)
F27 0.055(5) 0.012(2) 0.062(4) 0.011(2) 0.008(3) -0.004(2)
F28 0.0284(14) 0.0154(10) 0.0265(11) 0.0017(8) 0.0013(9) -0.0137(9)
F29 0.0303(14) 0.0312(12) 0.0133(10) -0.0023(8) 0.0050(9) -0.0179(10)
F30 0.0207(14) 0.0483(15) 0.0299(12) 0.0143(10) -0.0077(10) -0.0267(12)
F31 0.040(3) 0.033(3) 0.026(2) -0.021(2) -0.0156(19) 0.005(2)
F32 0.014(2) 0.055(4) 0.024(2) -0.007(2) -0.0087(16) -0.009(2)
F33 0.066(5) 0.059(3) 0.019(2) 0.021(2) -0.023(3) -0.049(3)
F34 0.0165(14) 0.0179(11) 0.0744(19) -0.0092(11) -0.0156(13) 0.0013(10)
F35 0.0399(16) 0.0117(11) 0.0578(17) -0.0114(10) -0.0213(13) -0.0014(10)
F36 0.050(2) 0.0167(12) 0.0474(16) 0.0163(11) -0.0037(13) 0.0002(12)
F37 0.0180(13) 0.0398(13) 0.0223(11) -0.0165(9) 0.0082(9) -0.0125(10)
F38 0.0098(13) 0.0363(14) 0.0410(14) 0.0050(11) -0.0002(10) 0.0007(10)
F39 0.0217(14) 0.0356(13) 0.0399(13) -0.0173(10) 0.0122(10) -0.0215(11)
F40 0.0128(14) 0.0270(13) 0.0612(17) 0.0016(11) -0.0082(12) -0.0078(10)
F41 0.0137(12) 0.0365(14) 0.0425(14) -0.0237(11) -0.0033(10) 0.0045(10)
F42 0.0170(13) 0.0314(13) 0.0290(12) 0.0036(10) -0.0101(10) 0.0003(10)
C1 0.0105(18) 0.0151(16) 0.0156(15) -0.0002(12) -0.0007(13) -0.0084(13)
C2 0.0106(18) 0.0160(16) 0.0146(15) -0.0012(12) -0.0028(13) -0.0092(13)
C3 0.0077(17) 0.0123(15) 0.0148(15) 0.0009(12) -0.0044(12) -0.0054(12)
C4 0.0116(18) 0.0100(15) 0.0133(15) -0.0003(11) -0.0039(13) -0.0011(12)
C5 0.0027(16) 0.0114(15) 0.0185(16) -0.0003(12) -0.0013(12) -0.0024(12)
C6 0.0073(17) 0.0122(15) 0.0114(14) -0.0011(11) 0.0009(12) 0.0002(12)
C7 0.0134(19) 0.0140(16) 0.0134(15) 0.0003(12) -0.0013(13) -0.0061(13)
C8 0.0063(17) 0.0164(16) 0.0136(15) 0.0004(12) 0.0012(12) -0.0059(13)
C9 0.0133(19) 0.0183(17) 0.0137(15) 0.0030(12) 0.0007(13) -0.0124(14)
C10 0.0122(19) 0.0178(16) 0.0178(16) 0.0050(12) -0.0043(13) -0.0135(14)
C11 0.0146(19) 0.0136(15) 0.0201(16) 0.0006(12) -0.0047(14) -0.0123(13)
C12 0.0120(18) 0.0138(15) 0.0153(15) -0.0004(12) -0.0047(13) -0.0090(13)
C13 0.0137(19) 0.0131(15) 0.0155(15) -0.0020(12) -0.0050(13) -0.0076(13)
C14 0.0151(19) 0.0147(16) 0.0097(14) -0.0023(11) -0.0047(12) -0.0069(13)
C15 0.0164(19) 0.0108(15) 0.0112(14) 0.0010(11) -0.0066(13) -0.0061(13)
C16 0.0125(18) 0.0136(15) 0.0090(14) 0.0029(11) -0.0045(12) -0.0055(13)
C17 0.0139(18) 0.0059(14) 0.0107(14) 0.0036(11) -0.0027(12) -0.0055(12)
C18 0.0105(18) 0.0055(14) 0.0143(15) 0.0026(11) -0.0041(12) -0.0008(12)
C19 0.0083(17) 0.0037(13) 0.0165(15) -0.0017(11) 0.0003(12) 0.0005(11)
C20 0.0093(18) 0.0095(14) 0.0150(15) -0.0026(11) -0.0016(13) 0.0001(12)
C21 0.0121(18) 0.0105(15) 0.0147(15) -0.0070(12) 0.0016(13) -0.0026(13)
C22 0.0129(18) 0.0143(16) 0.0097(14) -0.0056(12) 0.0023(12) -0.0054(13)
C23 0.0132(19) 0.0198(17) 0.0090(14) -0.0030(12) 0.0012(12) -0.0064(14)
C24 0.0127(19) 0.0223(17) 0.0092(14) 0.0001(12) 0.0016(12) -0.0111(14)
C25 0.0135(19) 0.0210(17) 0.0117(15) 0.0023(12) 0.0006(13) -0.0118(14)
C26 0.0142(19) 0.0176(16) 0.0156(15) 0.0054(12) -0.0017(13) -0.0122(14)
C27 0.015(2) 0.0141(16) 0.0191(16) 0.0070(12) -0.0042(14) -0.0127(14)
C28 0.020(2) 0.0103(15) 0.0234(17) 0.0058(12) -0.0071(15) -0.0113(14)
C29 0.023(2) 0.0100(15) 0.0238(17) 0.0008(12) -0.0068(15) -0.0135(14)
C30 0.020(2) 0.0067(14) 0.0236(17) -0.0021(12) -0.0067(14) -0.0084(13)
C31 0.0160(19) 0.0076(14) 0.0188(16) -0.0053(12) -0.0061(14) -0.0046(13)
C32 0.0135(19) 0.0096(15) 0.0135(15) -0.0068(11) -0.0015(13) -0.0037(13)
C33 0.0147(18) 0.0115(15) 0.0113(14) -0.0023(11) -0.0043(12) -0.0049(13)
C34 0.0089(17) 0.0162(16) 0.0112(14) -0.0053(12) -0.0004(12) -0.0055(13)
C35 0.0134(18) 0.0123(15) 0.0095(14) 0.0004(11) -0.0015(12) -0.0062(13)
C36 0.0102(18) 0.0112(14) 0.0101(14) -0.0004(11) 0.0013(12) -0.0070(12)
C37 0.0076(17) 0.0075(14) 0.0132(14) 0.0024(11) -0.0016(12) -0.0043(12)
C38 0.0105(18) 0.0037(13) 0.0150(15) -0.0005(11) -0.0003(12) -0.0032(11)
C39 0.0104(17) 0.0020(13) 0.0180(15) -0.0013(11) -0.0006(12) -0.0023(11)
C40 0.0151(19) 0.0070(14) 0.0153(15) -0.0046(11) 0.0013(13) -0.0063(12)
C41 0.0149(19) 0.0065(14) 0.0144(15) -0.0048(11) 0.0003(13) -0.0065(12)
C42 0.0146(19) 0.0142(16) 0.0118(15) -0.0060(12) 0.0004(13) -0.0063(13)
C43 0.0146(19) 0.0168(16) 0.0096(14) -0.0052(12) 0.0016(12) -0.0083(13)
C44 0.0145(19) 0.0209(17) 0.0076(14) -0.0017(12) -0.0010(12) -0.0103(14)
C45 0.017(2) 0.0180(17) 0.0075(14) -0.0001(12) -0.0015(13) -0.0079(14)
C46 0.016(2) 0.0183(17) 0.0141(15) 0.0056(12) -0.0057(13) -0.0108(14)
C47 0.021(2) 0.0161(16) 0.0158(15) 0.0063(12) -0.0044(14) -0.0140(14)
C48 0.022(2) 0.0128(16) 0.0200(17) 0.0059(13) -0.0103(15) -0.0086(14)
C49 0.021(2) 0.0078(15) 0.0225(17) 0.0042(12) -0.0089(15) -0.0081(13)
C50 0.019(2) 0.0032(14) 0.0267(18) 0.0007(12) -0.0109(15) -0.0047(13)
C51 0.019(2) 0.0032(13) 0.0242(17) -0.0039(12) -0.0053(14) -0.0040(12)
C52 0.0143(19) 0.0059(14) 0.0231(17) -0.0071(12) -0.0021(14) -0.0014(12)
C53 0.0149(19) 0.0087(15) 0.0170(16) -0.0079(12) -0.0027(13) -0.0014(13)
C54 0.0126(18) 0.0107(15) 0.0135(15) -0.0088(12) 0.0011(13) -0.0003(13)
C55 0.0106(18) 0.0141(15) 0.0098(14) -0.0041(11) 0.0022(12) -0.0050(13)
C56 0.0088(17) 0.0130(15) 0.0095(14) -0.0029(11) 0.0034(12) -0.0034(13)
C57 0.0099(18) 0.0119(15) 0.0117(14) -0.0016(11) 0.0011(12) -0.0058(13)
C58 0.0113(18) 0.0107(14) 0.0128(15) 0.0004(11) 0.0002(12) -0.0083(12)
C59 0.0107(16) 0.0077(12) 0.0148(13) -0.0009(10) 0.0015(11) -0.0081(11)
C60 0.0157(19) 0.0086(14) 0.0158(15) -0.0026(11) -0.0024(13) -0.0095(13)
C61 0.0148(19) 0.0161(16) 0.0143(15) -0.0035(12) -0.0021(13) -0.0109(13)
C62 0.0116(18) 0.0104(15) 0.0158(15) -0.0036(12) -0.0057(13) -0.0049(13)
C63 0.0113(18) 0.0144(15) 0.0129(14) -0.0022(12) -0.0031(12) -0.0069(13)
C64 0.0154(19) 0.0171(16) 0.0124(15) -0.0019(12) -0.0037(13) -0.0082(14)
C65 0.0152(19) 0.0130(16) 0.0113(14) 0.0024(12) -0.0068(13) -0.0041(13)
C66 0.018(2) 0.0182(16) 0.0106(14) 0.0053(12) -0.0075(13) -0.0087(14)
C67 0.017(2) 0.0091(15) 0.0166(15) 0.0069(12) -0.0083(14) -0.0053(13)
C68 0.017(2) 0.0073(14) 0.0207(16) 0.0036(12) -0.0123(14) -0.0020(13)
C69 0.017(2) 0.0040(14) 0.0238(17) 0.0003(12) -0.0083(14) -0.0013(13)
C70 0.0113(18) 0.0069(14) 0.0220(17) -0.0040(12) -0.0043(14) 0.0015(12)
C71 0.0117(18) 0.0063(14) 0.0182(16) -0.0044(12) -0.0024(13) 0.0017(12)
C72 0.0083(17) 0.0102(15) 0.0176(16) -0.0070(12) 0.0027(13) -0.0013(12)
C73 0.0085(18) 0.0117(15) 0.0159(15) -0.0037(12) -0.0004(13) -0.0036(12)
C74 0.0048(17) 0.0167(16) 0.0147(15) -0.0041(12) 0.0009(12) -0.0066(13)
C75 0.0071(15) 0.0120(13) 0.0153(13) -0.0011(11) 0.0004(11) -0.0083(11)
C76 0.0067(17) 0.0126(15) 0.0175(16) -0.0036(12) -0.0031(13) -0.0034(12)
C77 0.0097(18) 0.0128(15) 0.0155(15) -0.0029(12) -0.0032(13) -0.0053(13)
C78 0.0123(18) 0.0126(15) 0.0160(15) 0.0015(12) -0.0084(13) -0.0045(13)
C79 0.0091(18) 0.0097(15) 0.0172(15) 0.0015(12) -0.0066(13) 0.0009(12)
C80 0.0108(18) 0.0085(15) 0.0192(16) -0.0011(12) -0.0047(13) -0.0017(12)
C81 0.014(2) 0.0225(18) 0.0184(16) 0.0021(13) -0.0040(14) -0.0106(15)
C82 0.0140(19) 0.0159(16) 0.0207(16) 0.0023(13) -0.0069(14) -0.0082(14)
C83 0.019(2) 0.0211(18) 0.0168(16) 0.0000(13) -0.0033(14) -0.0063(15)
C84 0.021(2) 0.0201(17) 0.0196(17) -0.0033(13) -0.0064(15) -0.0127(15)
C85 0.016(2) 0.0159(17) 0.0197(17) -0.0093(13) 0.0006(14) 0.0001(14)
C86 0.017(2) 0.0203(17) 0.0136(15) -0.0062(13) 0.0005(13) -0.0069(14)
C87 0.026(2) 0.0233(19) 0.0173(17) -0.0036(14) -0.0050(16) -0.0147(16)
C88 0.018(2) 0.0214(18) 0.0188(17) 0.0044(13) -0.0040(15) -0.0098(15)
C89 0.029(3) 0.0207(19) 0.029(2) 0.0081(15) -0.0140(18) -0.0147(17)
C90 0.0124(19) 0.0188(17) 0.0141(15) 0.0016(12) 0.0001(13) -0.0101(14)
C91 0.018(2) 0.0248(19) 0.0149(16) -0.0045(13) -0.0030(14) -0.0106(15)
C92 0.020(2) 0.0089(16) 0.036(2) -0.0005(14) -0.0108(17) 0.0003(14)
C93 0.0111(19) 0.0190(17) 0.0204(17) -0.0050(13) 0.0000(14) -0.0036(14)
C94 0.0106(19) 0.0150(16) 0.0248(18) -0.0028(13) -0.0028(14) -0.0017(14)
C95 0.040(3) 0.020(2) 0.075(4) -0.011(2) 0.008(3) -0.015(2)
C96 0.077(5) 0.024(2) 0.047(3) -0.0069(19) 0.004(3) -0.036(3)
C97 0.058(4) 0.030(2) 0.064(3) -0.007(2) -0.013(3) -0.027(3)
C98 0.040(3) 0.033(3) 0.074(4) -0.019(2) -0.003(3) -0.019(2)
C99 0.051(4) 0.040(3) 0.055(3) -0.026(2) 0.010(3) -0.022(3)
C100 0.051(4) 0.036(3) 0.050(3) -0.006(2) -0.008(3) -0.028(2)
C101 0.051(4) 0.027(3) 0.121(6) -0.005(3) 0.011(4) -0.018(3)

loop_
_atom_type_symbol
_atom_type_description
_atom_type_scat_dispersion_real
_atom_type_scat_dispersion_imag
_atom_type_scat_source
C C 0.0033 0.0016 'International Tables Vol C Tables 4.2.6.8 and 6.1.1.4'
N N 0.0061 0.0033 'International Tables Vol C Tables 4.2.6.8 and 6.1.1.4'
F F 0.0171 0.0103 'International Tables Vol C Tables 4.2.6.8 and 6.1.1.4'
Sc Sc 0.2519 0.3716 'International Tables Vol C Tables 4.2.6.8 and 6.1.1.4'
H H 0.0000 0.0000 'International Tables Vol C Tables 4.2.6.8 and 6.1.1.4'

loop_
_geom_angle_atom_site_label_1
_geom_angle_atom_site_label_2
_geom_angle_atom_site_label_3
_geom_angle
N Sc1 C27 165.53(12)
N Sc1 C26 150.82(12)
C27 Sc1 C26 36.87(12)
N Sc1 C10 143.21(11)
C27 Sc1 C10 36.91(11)
C26 Sc1 C10 65.54(12)
N Sc1 C25 132.14(11)
C27 Sc1 C25 61.68(12)
C26 Sc1 C25 34.67(12)
C10 Sc1 C25 70.95(12)
N Sc1 C28 130.57(12)
C27 Sc1 C28 35.08(13)
C26 Sc1 C28 61.88(12)
C10 Sc1 C28 57.22(12)
C25 Sc1 C28 94.06(12)
N Sc1 C9 125.07(11)
C27 Sc1 C9 63.29(12)
C26 Sc1 C9 74.73(12)
C10 Sc1 C9 33.78(11)
C25 Sc1 C9 58.91(11)
C28 Sc1 C9 90.62(12)
N Sc1 C8 122.83(11)
C27 Sc1 C8 70.84(12)
C26 Sc1 C8 61.12(12)
C10 Sc1 C8 57.87(12)
C25 Sc1 C8 32.40(10)
C28 Sc1 C8 105.50(12)
C9 Sc1 C8 31.42(11)
N Sc1 C11 117.04(11)
C27 Sc1 C11 55.66(11)
C26 Sc1 C11 91.60(12)
C10 Sc1 C11 31.84(12)
C25 Sc1 C11 102.79(12)
C28 Sc1 C11 52.87(11)
C9 Sc1 C11 55.54(11)
C8 Sc1 C11 85.75(11)
N Sc1 C47 123.18(11)
C27 Sc1 C47 57.95(11)
C26 Sc1 C47 31.12(12)
C10 Sc1 C47 93.22(11)
C25 Sc1 C47 55.43(11)
C28 Sc1 C47 64.36(11)
C9 Sc1 C47 105.72(11)
C8 Sc1 C47 87.24(11)
C11 Sc1 C47 111.66(11)
N Sc1 C29 112.57(11)
C27 Sc1 C29 54.27(12)
C26 Sc1 C29 89.03(12)
C10 Sc1 C29 52.85(12)
C25 Sc1 C29 115.18(12)
C28 Sc1 C29 30.90(11)
C9 Sc1 C29 83.66(12)
C8 Sc1 C29 110.71(12)
C11 Sc1 C29 30.27(11)
C47 Sc1 C29 95.21(10)
N Sc1 Sc3 31.74(7)
C27 Sc1 Sc3 144.28(9)
C26 Sc1 Sc3 171.14(9)
C10 Sc1 Sc3 111.52(8)
C25 Sc1 Sc3 136.88(8)
C28 Sc1 Sc3 124.38(9)
C9 Sc1 Sc3 98.21(8)
C8 Sc1 Sc3 110.09(7)
C11 Sc1 Sc3 88.61(8)
C47 Sc1 Sc3 154.67(9)
C29 Sc1 Sc3 95.57(8)
N Sc2 C61 155.24(12)
N Sc2 C62 155.43(12)
C61 Sc2 C62 37.42(12)
N Sc2 C75 137.73(11)
C61 Sc2 C75 36.44(11)
C62 Sc2 C75 66.02(12)
N Sc2 C77 141.48(11)
C61 Sc2 C77 62.88(12)
C62 Sc2 C77 35.65(11)
C75 Sc2 C77 72.14(12)
N Sc2 C60 121.84(11)
C61 Sc2 C60 34.01(12)
C62 Sc2 C60 61.29(11)
C75 Sc2 C60 55.78(11)
C77 Sc2 C60 94.25(11)
N Sc2 C76 130.05(11)
C61 Sc2 C76 71.53(12)
C62 Sc2 C76 62.55(11)
C75 Sc2 C76 58.36(11)
C77 Sc2 C76 33.39(11)
C60 Sc2 C76 105.04(11)
N Sc2 C74 127.18(11)
C61 Sc2 C74 62.87(11)
C62 Sc2 C74 75.32(12)
C75 Sc2 C74 33.76(10)
C77 Sc2 C74 59.70(11)
C60 Sc2 C74 89.15(11)
C76 Sc2 C74 31.43(11)
N Sc2 C63 124.21(11)
C61 Sc2 C63 58.95(11)
C62 Sc2 C63 31.95(12)
C75 Sc2 C63 94.06(11)
C77 Sc2 C63 57.06(11)
C60 Sc2 C63 64.18(10)
C76 Sc2 C63 89.71(10)
C74 Sc2 C63 107.20(11)
N Sc2 C58 110.49(10)
C61 Sc2 C58 53.55(10)
C62 Sc2 C58 90.19(11)
C75 Sc2 C58 30.40(10)
C77 Sc2 C58 102.52(11)
C60 Sc2 C58 50.79(10)
C76 Sc2 C58 85.15(11)
C74 Sc2 C58 54.94(10)
C63 Sc2 C58 110.18(10)
N Sc2 C78 111.71(11)
C61 Sc2 C78 91.38(11)
C62 Sc2 C78 56.94(10)
C75 Sc2 C78 101.97(11)
C77 Sc2 C78 30.73(11)
C60 Sc2 C78 117.90(10)
C76 Sc2 C78 50.33(11)
C74 Sc2 C78 81.70(11)
C63 Sc2 C78 60.73(10)
C58 Sc2 C78 132.21(11)
N Sc2 Sc3 35.88(8)
C61 Sc2 Sc3 124.42(9)
C62 Sc2 Sc3 160.06(8)
C75 Sc2 Sc3 102.74(8)
C77 Sc2 Sc3 159.76(8)
C60 Sc2 Sc3 98.80(8)
C76 Sc2 Sc3 127.12(7)
C74 Sc2 Sc3 104.91(7)
C63 Sc2 Sc3 143.05(8)
C58 Sc2 Sc3 74.62(7)
C78 Sc2 Sc3 142.97(7)
N Sc3 C16 173.04(12)
N Sc3 C35 148.53(13)
C16 Sc3 C35 37.59(13)
N Sc3 C17 137.90(11)
C16 Sc3 C17 36.79(11)
C35 Sc3 C17 59.67(11)
N Sc3 C15 141.18(12)
C16 Sc3 C15 37.02(12)
C35 Sc3 C15 65.60(13)
C17 Sc3 C15 63.53(11)
N Sc3 C36 123.96(11)
C16 Sc3 C36 59.05(12)
C35 Sc3 C36 33.97(11)
C17 Sc3 C36 56.71(11)
C15 Sc3 C36 94.77(11)
N Sc3 C37 119.96(10)
C16 Sc3 C37 58.51(11)
C35 Sc3 C37 56.50(11)
C17 Sc3 C37 33.84(11)
C15 Sc3 C37 93.50(11)
C36 Sc3 C37 32.64(10)
N Sc3 C14 121.97(11)
C16 Sc3 C14 60.34(11)
C35 Sc3 C14 69.65(12)
C17 Sc3 C14 94.19(11)
C15 Sc3 C14 32.95(11)
C36 Sc3 C14 103.60(11)
C37 Sc3 C14 118.03(10)
N Sc3 C33 115.51(10)
C16 Sc3 C33 70.08(11)
C35 Sc3 C33 57.26(11)
C17 Sc3 C33 106.58(10)
C15 Sc3 C33 59.19(11)
C36 Sc3 C33 86.46(11)
C37 Sc3 C33 113.76(11)
C14 Sc3 C33 31.35(11)
N Sc3 C18 112.01(10)
C16 Sc3 C18 61.21(11)
C35 Sc3 C18 91.83(11)
C17 Sc3 C18 32.79(11)
C15 Sc3 C18 68.86(11)
C36 Sc3 C18 86.54(11)
C37 Sc3 C18 56.31(11)
C14 Sc3 C18 101.14(11)
C33 Sc3 C18 126.66(10)
N Sc3 Sc2 35.93(8)
C16 Sc3 Sc2 145.90(10)
C35 Sc3 Sc2 116.93(9)
C17 Sc3 Sc2 118.79(8)
C15 Sc3 Sc2 177.08(9)
C36 Sc3 Sc2 88.09(8)
C37 Sc3 Sc2 89.23(7)
C14 Sc3 Sc2 145.52(8)
C33 Sc3 Sc2 120.52(8)
C18 Sc3 Sc2 111.99(7)
N Sc3 Sc1 32.04(8)
C16 Sc3 Sc1 144.40(10)
C35 Sc3 Sc1 162.86(8)
C17 Sc3 Sc1 134.40(9)
C15 Sc3 Sc1 109.28(9)
C36 Sc3 Sc1 155.94(8)
C37 Sc3 Sc1 140.40(7)
C14 Sc3 Sc1 97.04(8)
C33 Sc3 Sc1 105.75(8)
C18 Sc3 Sc1 101.60(8)
Sc2 Sc3 Sc1 67.86(2)
Sc3 N Sc2 108.19(13)
Sc3 N Sc1 116.22(14)
Sc2 N Sc1 135.18(13)
F15A F13 C85 64.3(5)
F15A F13 F14A 113.1(7)
C85 F13 F14A 54.6(4)
F14 F13A C85 63.4(5)
F14 F13A F15 111.0(7)
C85 F13A F15 53.7(4)
F13A F14 C85 69.1(5)
F13A F14 F15A 122.7(7)
C85 F14 F15A 58.5(4)
F15 F14A C85 69.1(6)
F15 F14A F13 121.0(8)
C85 F14A F13 58.1(5)
F14A F15 C85 69.4(6)
F14A F15 F13A 125.6(9)
C85 F15 F13A 58.6(5)
F13 F15A C85 69.3(6)
F13 F15A F14 125.7(8)
C85 F15A F14 59.3(5)
F21A F19 C87 60.8(4)
F21A F19 F20A 114.0(6)
C87 F19 F20A 55.6(4)
F20 F19A F21 114.2(5)
F20 F19A C87 63.5(4)
F21 F19A C87 57.4(4)
F19A F20 F21A 114.1(6)
F19A F20 C87 61.9(4)
F21A F20 C87 55.7(4)
F21 F20A C87 63.5(5)
F21 F20A F19 112.0(7)
C87 F20A F19 57.3(4)
F20A F21 C87 70.6(5)
F20A F21 F19A 131.7(6)
C87 F21 F19A 62.3(4)
F19 F21A C87 73.2(6)
F19 F21A F20 130.9(7)
C87 F21A F20 64.0(4)
F23A F22 C88 68.7(5)
F23A F22 F24A 113.3(7)
C88 F22 F24A 51.2(4)
F24 F22A C88 65.0(6)
F24 F22A F23 112.3(9)
C88 F22A F23 49.9(4)
F24A F23 C88 73.3(7)
F24A F23 F22A 117.7(9)
C88 F23 F22A 53.8(4)
F22 F23A C88 71.6(5)
F22 F23A F24 120.5(7)
C88 F23A F24 52.6(4)
F22A F24 C88 79.1(8)
F22A F24 F23A 127.2(9)
C88 F24 F23A 55.3(4)
F23 F24A C88 74.3(8)
F23 F24A F22 126.0(9)
C88 F24A F22 53.5(3)
F27A F25 C89 69.5(8)
F26 F25A C89 69.1(5)
F26 F25A F27 114.0(7)
C89 F25A F27 49.8(3)
F25A F26 C89 71.5(5)
F25A F26 F27A 116.9(7)
C89 F26 F27A 51.6(4)
F27 F26A C89 67.9(8)
F26A F27 C89 82.9(9)
F26A F27 F25A 132.0(10)
C89 F27 F25A 54.0(4)
F25 F27A C89 80.4(9)
F25 F27A F26 133.9(11)
C89 F27A F26 54.5(4)
F32A F31 C91 67.1(5)
F32A F31 F33A 108.4(6)
C91 F31 F33A 49.1(3)
F33 F31A C91 64.5(5)
F33 F31A F32 109.0(7)
C91 F31A F32 48.4(3)
F33A F32 C91 77.3(8)
F33A F32 F31A 123.8(9)
C91 F32 F31A 54.4(3)
F31 F32A C91 74.2(5)
F31 F32A F33 125.8(7)
C91 F32A F33 54.6(3)
F31A F33 C91 79.3(6)
F31A F33 F32A 128.3(7)
C91 F33 F32A 55.0(3)
F32 F33A C91 74.0(8)
F32 F33A F31 122.9(9)
C91 F33A F31 51.3(3)
C9 C1 C5 108.1(3)
C9 C1 C2 111.9(3)
C5 C1 C2 99.5(3)
C9 C1 C81 109.7(3)
C5 C1 C81 115.6(3)
C2 C1 C81 111.8(3)
C12 C2 C3 123.6(3)
C12 C2 C1 121.2(3)
C3 C2 C1 110.7(3)
C4 C3 C15 109.1(3)
C4 C3 C2 97.9(2)
C15 C3 C2 112.8(3)
C4 C3 C82 109.1(3)
C15 C3 C82 110.8(3)
C2 C3 C82 116.2(3)
C18 C4 C5 121.1(3)
C18 C4 C3 123.2(3)
C5 C4 C3 113.0(3)
C4 C5 C6 121.2(3)
C4 C5 C1 110.4(3)
C6 C5 C1 124.9(3)
C20 C6 C5 118.6(3)
C20 C6 C7 118.7(3)
C5 C6 C7 119.8(3)
C6 C7 C8 110.1(3)
C6 C7 C23 109.9(3)
C8 C7 C23 100.3(3)
C6 C7 C83 112.5(3)
C8 C7 C83 109.5(3)
C23 C7 C83 113.8(3)
C9 C8 C25 122.9(3)
C9 C8 C7 123.9(3)
C25 C8 C7 110.0(3)
C9 C8 Sc1 72.0(2)
C25 C8 Sc1 69.45(19)
C7 C8 Sc1 114.6(2)
C8 C9 C10 116.5(3)
C8 C9 C1 121.3(3)
C10 C9 C1 120.6(3)
C8 C9 Sc1 76.6(2)
C10 C9 Sc1 65.6(2)
C1 C9 Sc1 115.9(2)
C11 C10 C9 117.6(3)
C11 C10 C27 108.8(3)
C9 C10 C27 122.1(3)
C11 C10 Sc1 87.5(2)
C9 C10 Sc1 80.6(2)
C27 C10 Sc1 68.50(19)
C10 C11 C29 108.4(3)
C10 C11 C12 121.7(3)
C29 C11 C12 122.1(3)
C10 C11 Sc1 60.68(18)
C29 C11 Sc1 78.10(19)
C12 C11 Sc1 101.5(2)
C2 C12 C11 121.3(3)
C2 C12 C13 121.2(3)
C11 C12 C13 115.9(3)
C14 C13 C12 110.5(3)
C14 C13 C31 101.7(3)
C12 C13 C31 114.2(3)
C14 C13 C84 111.9(3)
C12 C13 C84 110.5(3)
C31 C13 C84 107.7(3)
C15 C14 C33 124.8(3)
C15 C14 C13 123.9(3)
C33 C14 C13 108.8(3)
C15 C14 Sc3 66.86(17)
C33 C14 Sc3 78.27(18)
C13 C14 Sc3 114.33(19)
C14 C15 C16 114.3(3)
C14 C15 C3 119.5(3)
C16 C15 C3 121.7(3)
C14 C15 Sc3 80.19(19)
C16 C15 Sc3 65.93(17)
C3 C15 Sc3 102.55(19)
C17 C16 C15 117.3(3)
C17 C16 C35 105.8(3)
C15 C16 C35 120.3(3)
C17 C16 Sc3 76.69(17)
C15 C16 Sc3 77.05(17)
C35 C16 Sc3 74.82(17)
C37 C17 C16 108.5(3)
C37 C17 C18 117.2(3)
C16 C17 C18 121.1(3)
C37 C17 Sc3 79.89(18)
C16 C17 Sc3 66.52(16)
C18 C17 Sc3 86.52(17)
C4 C18 C19 117.1(3)
C4 C18 C17 120.2(3)
C19 C18 C17 117.9(3)
C4 C18 Sc3 85.51(19)
C19 C18 Sc3 103.5(2)
C17 C18 Sc3 60.69(16)
C20 C19 C18 121.5(3)
C20 C19 C39 109.3(3)
C18 C19 C39 122.4(3)
C6 C20 C19 120.4(3)
C6 C20 C21 126.3(3)
C19 C20 C21 108.7(3)
C40 C21 C22 109.9(3)
C40 C21 C20 100.9(3)
C22 C21 C20 109.8(3)
C40 C21 C85 110.7(3)
C22 C21 C85 113.0(3)
C20 C21 C85 111.9(3)
C23 C22 C43 118.0(3)
C23 C22 C21 119.1(3)
C43 C22 C21 120.1(3)
C22 C23 C24 120.7(3)
C22 C23 C7 126.2(3)
C24 C23 C7 108.9(3)
C45 C24 C23 121.8(3)
C45 C24 C25 122.8(3)
C23 C24 C25 110.4(3)
C8 C25 C26 122.6(3)
C8 C25 C24 106.4(3)
C26 C25 C24 120.0(3)
C8 C25 Sc1 78.15(19)
C26 C25 Sc1 66.21(19)
C24 C25 Sc1 95.5(2)
C47 C26 C25 117.2(3)
C47 C26 C27 117.9(3)
C25 C26 C27 115.4(3)
C47 C26 Sc1 90.2(2)
C25 C26 Sc1 79.11(19)
C27 C26 Sc1 69.63(18)
C26 C27 C28 117.4(3)
C26 C27 C10 120.2(3)
C28 C27 C10 105.7(3)
C26 C27 Sc1 73.50(19)
C28 C27 Sc1 81.1(2)
C10 C27 Sc1 74.59(19)
C29 C28 C49 119.4(4)
C29 C28 C27 108.9(3)
C49 C28 C27 124.9(3)
C29 C28 Sc1 85.45(19)
C49 C28 Sc1 94.1(2)
C27 C28 Sc1 63.87(18)
C30 C29 C11 123.6(3)
C30 C29 C28 122.0(3)
C11 C29 C28 108.2(3)
C30 C29 Sc1 107.7(2)
C11 C29 Sc1 71.63(18)
C28 C29 Sc1 63.65(17)
C51 C30 C29 116.9(3)
C51 C30 C31 118.3(3)
C29 C30 C31 117.1(3)
C32 C31 C30 121.5(3)
C32 C31 C13 108.5(3)
C30 C31 C13 123.4(3)
C31 C32 C53 121.6(3)
C31 C32 C33 110.9(3)
C53 C32 C33 120.7(3)
C14 C33 C32 108.1(3)
C14 C33 C34 126.0(3)
C32 C33 C34 125.0(3)
C14 C33 Sc3 70.38(18)
C32 C33 Sc3 107.11(19)
C34 C33 Sc3 84.21(17)
C33 C34 C35 103.9(3)
C33 C34 C86 111.8(3)
C35 C34 C86 113.7(3)
C33 C34 C55 106.1(3)
C35 C34 C55 108.6(3)
C86 C34 C55 112.1(3)
C36 C35 C16 108.4(3)
C36 C35 C34 119.8(3)
C16 C35 C34 125.4(3)
C36 C35 Sc3 80.05(19)
C16 C35 Sc3 67.58(17)
C34 C35 Sc3 95.99(19)
C37 C36 C35 108.9(3)
C37 C36 C57 123.0(3)
C35 C36 C57 127.2(3)
C37 C36 Sc3 74.99(19)
C35 C36 Sc3 65.98(18)
C57 C36 Sc3 116.34(19)
C36 C37 C17 108.4(3)
C36 C37 C38 122.6(3)
C17 C37 C38 123.0(3)
C36 C37 Sc3 72.38(18)
C17 C37 Sc3 66.27(16)
C38 C37 Sc3 104.98(19)
C39 C38 C59 117.1(3)
C39 C38 C37 118.2(3)
C59 C38 C37 115.4(3)
C38 C39 C40 122.1(3)
C38 C39 C19 119.8(3)
C40 C39 C19 108.7(3)
C41 C40 C39 120.7(3)
C41 C40 C21 124.6(3)
C39 C40 C21 109.4(3)
C40 C41 C60 119.0(3)
C40 C41 C42 121.2(3)
C60 C41 C42 118.0(3)
C41 C42 C43 108.9(3)
C41 C42 C63 109.0(3)
C43 C42 C63 99.4(3)
C41 C42 C87 109.4(3)
C43 C42 C87 115.6(3)
C63 C42 C87 114.0(3)
C44 C43 C22 120.7(3)
C44 C43 C42 111.1(3)
C22 C43 C42 124.0(3)
C43 C44 C45 121.5(3)
C43 C44 C64 111.6(3)
C45 C44 C64 122.0(3)
C24 C45 C44 117.2(3)
C24 C45 C46 118.9(3)
C44 C45 C46 122.1(3)
C45 C46 C66 109.3(3)
C45 C46 C47 110.8(3)
C66 C46 C47 99.0(3)
C45 C46 C88 108.1(3)
C66 C46 C88 116.1(3)
C47 C46 C88 113.4(3)
C26 C47 C46 124.2(3)
C26 C47 C48 125.5(3)
C46 C47 C48 110.0(3)
C26 C47 Sc1 58.69(18)
C46 C47 Sc1 109.2(2)
C48 C47 Sc1 100.0(2)
C49 C48 C67 108.6(3)
C49 C48 C47 109.5(3)
C67 C48 C47 99.1(3)
C49 C48 C89 109.3(3)
C67 C48 C89 117.2(3)
C47 C48 C89 112.7(3)
C50 C49 C28 118.7(3)
C50 C49 C48 121.8(3)
C28 C49 C48 117.4(3)
C49 C50 C51 121.2(3)
C49 C50 C69 124.8(3)
C51 C50 C69 107.8(3)
C30 C51 C52 119.9(3)
C30 C51 C50 121.5(3)
C52 C51 C50 109.8(3)
C53 C52 C51 121.3(3)
C53 C52 C70 120.8(3)
C51 C52 C70 109.8(3)
C54 C53 C52 117.8(3)
C54 C53 C32 117.1(3)
C52 C53 C32 116.9(3)
C72 C54 C53 120.8(3)
C72 C54 C55 109.6(3)
C53 C54 C55 123.0(3)
C56 C55 C54 108.4(3)
C56 C55 C34 126.9(3)
C54 C55 C34 121.9(3)
C55 C56 C57 123.1(3)
C55 C56 C73 110.3(3)
C57 C56 C73 123.7(3)
C58 C57 C56 107.2(2)
C58 C57 C36 106.6(3)
C56 C57 C36 106.8(3)
C58 C57 C90 110.1(3)
C56 C57 C90 114.9(3)
C36 C57 C90 110.8(3)
C59 C58 C75 107.8(3)
C59 C58 C57 123.9(3)
C75 C58 C57 126.6(3)
C59 C58 Sc2 79.02(19)
C75 C58 Sc2 57.73(17)
C57 C58 Sc2 116.6(2)
C58 C59 C38 123.2(3)
C58 C59 C60 109.2(3)
C38 C59 C60 121.3(3)
C41 C60 C59 119.6(3)
C41 C60 C61 125.8(3)
C59 C60 C61 108.1(3)
C41 C60 Sc2 93.28(19)
C59 C60 Sc2 88.63(18)
C61 C60 Sc2 62.49(17)
C60 C61 C75 105.9(3)
C60 C61 C62 117.3(3)
C75 C61 C62 120.9(3)
C60 C61 Sc2 83.5(2)
C75 C61 Sc2 75.60(18)
C62 C61 Sc2 71.62(18)
C63 C62 C77 117.0(3)
C63 C62 C61 117.1(3)
C77 C62 C61 114.8(3)
C63 C62 Sc2 88.5(2)
C77 C62 Sc2 77.07(18)
C61 C62 Sc2 70.96(18)
C62 C63 C64 124.9(3)
C62 C63 C42 125.5(3)
C64 C63 C42 109.2(3)
C62 C63 Sc2 59.56(17)
C64 C63 Sc2 107.0(2)
C42 C63 Sc2 101.35(18)
C63 C64 C44 99.8(3)
C63 C64 C65 110.2(3)
C44 C64 C65 109.5(3)
C63 C64 C91 113.6(3)
C44 C64 C91 115.8(3)
C65 C64 C91 107.8(3)
C66 C65 C78 118.5(3)
C66 C65 C64 121.7(3)
C78 C65 C64 118.1(3)
C65 C66 C67 121.3(3)
C65 C66 C46 122.8(3)
C67 C66 C46 111.6(3)
C66 C67 C68 120.2(3)
C66 C67 C48 110.8(3)
C68 C67 C48 124.1(3)
C79 C68 C67 118.3(3)
C79 C68 C69 118.0(3)
C67 C68 C69 121.0(3)
C68 C69 C92 111.4(3)
C68 C69 C70 110.2(3)
C92 C69 C70 111.2(3)
C68 C69 C50 108.7(3)
C92 C69 C50 113.3(3)
C70 C69 C50 101.5(3)
C71 C70 C52 120.5(3)
C71 C70 C69 126.1(3)
C52 C70 C69 108.5(3)
C70 C71 C72 118.2(3)
C70 C71 C80 118.9(3)
C72 C71 C80 119.4(3)
C54 C72 C71 121.7(3)
C54 C72 C73 109.0(3)
C71 C72 C73 125.2(3)
C72 C73 C74 109.1(3)
C72 C73 C93 109.5(3)
C74 C73 C93 111.6(3)
C72 C73 C56 100.9(3)
C74 C73 C56 113.5(3)
C93 C73 C56 111.6(3)
C76 C74 C75 116.9(3)
C76 C74 C73 122.0(3)
C75 C74 C73 118.6(3)
C76 C74 Sc2 74.2(2)
C75 C74 Sc2 66.33(18)
C73 C74 Sc2 114.7(2)
C58 C75 C74 120.3(3)
C58 C75 C61 108.6(3)
C74 C75 C61 121.5(3)
C58 C75 Sc2 91.9(2)
C74 C75 Sc2 79.9(2)
C61 C75 Sc2 67.96(19)
C74 C76 C77 123.1(3)
C74 C76 C80 123.7(3)
C77 C76 C80 109.6(3)
C74 C76 Sc2 74.35(19)
C77 C76 Sc2 67.93(18)
C80 C76 Sc2 112.2(2)
C76 C77 C62 122.5(3)
C76 C77 C78 106.4(3)
C62 C77 C78 118.9(3)
C76 C77 Sc2 78.68(19)
C62 C77 Sc2 67.28(17)
C78 C77 Sc2 91.5(2)
C65 C78 C79 120.7(3)
C65 C78 C77 124.3(3)
C79 C78 C77 110.2(3)
C65 C78 Sc2 93.3(2)
C79 C78 Sc2 97.28(19)
C77 C78 Sc2 57.79(16)
C68 C79 C78 120.8(3)
C68 C79 C80 126.8(3)
C78 C79 C80 109.3(3)
C71 C80 C79 109.0(3)
C71 C80 C76 110.7(3)
C79 C80 C76 100.0(3)
C71 C80 C94 114.5(3)
C79 C80 C94 111.4(3)
C76 C80 C94 110.1(3)
F3 C81 F2 107.6(3)
F3 C81 F1 106.8(3)
F2 C81 F1 106.0(3)
F3 C81 C1 113.1(3)
F2 C81 C1 111.0(3)
F1 C81 C1 111.9(3)
F6 C82 F5 107.8(3)
F6 C82 F4 108.2(3)
F5 C82 F4 106.4(3)
F6 C82 C3 112.9(3)
F5 C82 C3 112.2(3)
F4 C82 C3 109.1(3)
F9 C83 F8 109.1(3)
F9 C83 F7 107.1(3)
F8 C83 F7 107.6(3)
F9 C83 C7 110.4(3)
F8 C83 C7 111.0(3)
F7 C83 C7 111.6(3)
F12 C84 F11 107.7(3)
F12 C84 F10 107.5(3)
F11 C84 F10 107.9(3)
F12 C84 C13 112.6(3)
F11 C84 C13 111.2(3)
F10 C84 C13 109.9(3)
F15 C85 F14A 41.5(4)
F15 C85 F15A 130.7(5)
F14A C85 F15A 108.7(6)
F15 C85 F14 109.6(5)
F14A C85 F14 136.9(5)
F15A C85 F14 62.3(6)
F15 C85 F13 104.7(6)
F14A C85 F13 67.3(6)
F15A C85 F13 46.4(5)
F14 C85 F13 106.8(5)
F15 C85 F13A 67.8(6)
F14A C85 F13A 107.7(7)
F15A C85 F13A 106.4(7)
F14 C85 F13A 47.5(4)
F13 C85 F13A 138.9(5)
F15 C85 C21 114.7(4)
F14A C85 C21 111.1(4)
F15A C85 C21 113.1(4)
F14 C85 C21 110.8(3)
F13 C85 C21 109.8(3)
F13A C85 C21 109.8(4)
F18 C86 F17 107.5(3)
F18 C86 F16 107.9(3)
F17 C86 F16 107.8(3)
F18 C86 C34 112.7(3)
F17 C86 C34 110.4(3)
F16 C86 C34 110.4(3)
F21A C87 F21 133.4(5)
F21A C87 F19A 111.5(6)
F21 C87 F19A 60.3(4)
F21A C87 F20A 111.1(6)
F21 C87 F20A 46.0(4)
F19A C87 F20A 105.6(5)
F21A C87 F20 60.3(5)
F21 C87 F20 108.8(4)
F19A C87 F20 54.6(4)
F20A C87 F20 140.4(4)
F21A C87 F19 46.0(5)
F21 C87 F19 105.8(5)
F19A C87 F19 137.3(4)
F20A C87 F19 67.1(5)
F20 C87 F19 102.9(4)
F21A C87 C42 110.9(4)
F21 C87 C42 114.8(3)
F19A C87 C42 110.1(4)
F20A C87 C42 107.5(4)
F20 C87 C42 111.6(3)
F19 C87 C42 112.1(3)
F24 C88 F24A 129.5(5)
F24 C88 F23 110.2(6)
F24A C88 F23 32.5(3)
F24 C88 F23A 72.1(5)
F24A C88 F23A 109.6(5)
F23 C88 F23A 134.3(5)
F24 C88 F22 109.1(5)
F24A C88 F22 75.3(5)
F23 C88 F22 106.8(5)
F23A C88 F22 39.7(3)
F24 C88 F22A 35.9(4)
F24A C88 F22A 103.3(5)
F23 C88 F22A 76.4(5)
F23A C88 F22A 104.1(5)
F22 C88 F22A 132.3(4)
F24 C88 C46 111.1(4)
F24A C88 C46 113.3(4)
F23 C88 C46 108.0(4)
F23A C88 C46 113.4(4)
F22 C88 C46 111.5(4)
F22A C88 C46 112.3(4)
F27 C89 F27A 126.1(5)
F27 C89 F26 111.6(5)
F27A C89 F26 73.9(5)
F27 C89 F25 109.5(5)
F27A C89 F25 30.0(3)
F26 C89 F25 103.4(5)
F27 C89 F25A 76.3(5)
F27A C89 F25A 108.6(5)
F26 C89 F25A 39.4(3)
F25 C89 F25A 133.4(5)
F27 C89 F26A 29.1(4)
F27A C89 F26A 106.7(6)
F26 C89 F26A 131.9(5)
F25 C89 F26A 83.0(5)
F25A C89 F26A 103.3(5)
F27 C89 C48 112.9(4)
F27A C89 C48 113.8(4)
F26 C89 C48 111.3(4)
F25 C89 C48 107.6(4)
F25A C89 C48 112.1(4)
F26A C89 C48 111.7(4)
F30 C90 F29 108.3(3)
F30 C90 F28 107.3(3)
F29 C90 F28 107.3(3)
F30 C90 C57 112.2(3)
F29 C90 C57 112.2(3)
F28 C90 C57 109.3(3)
F33 C91 F32 109.9(4)
F33 C91 F32A 70.4(4)
F32 C91 F32A 131.5(4)
F33 C91 F33A 127.8(5)
F32 C91 F33A 28.7(3)
F32A C91 F33A 111.4(5)
F33 C91 F31 107.2(4)
F32 C91 F31 107.0(4)
F32A C91 F31 38.8(3)
F33A C91 F31 79.6(4)
F33 C91 F31A 36.2(3)
F32 C91 F31A 77.1(4)
F32A C91 F31A 103.4(5)
F33A C91 F31A 102.0(5)
F31 C91 F31A 133.2(4)
F33 C91 C64 111.7(3)
F32 C91 C64 110.0(3)
F32A C91 C64 114.6(4)
F33A C91 C64 113.4(4)
F31 C91 C64 111.0(3)
F31A C91 C64 110.8(4)
F36 C92 F35 107.7(3)
F36 C92 F34 107.5(3)
F35 C92 F34 106.8(3)
F36 C92 C69 112.4(3)
F35 C92 C69 111.5(3)
F34 C92 C69 110.7(3)
F39 C93 F38 107.4(3)
F39 C93 F37 107.5(3)
F38 C93 F37 107.5(3)
F39 C93 C73 112.2(3)
F38 C93 C73 110.8(3)
F37 C93 C73 111.2(3)
F42 C94 F41 107.9(3)
F42 C94 F40 106.5(3)
F41 C94 F40 107.3(3)
F42 C94 C80 111.7(3)
F41 C94 C80 111.8(3)
F40 C94 C80 111.4(3)
C100 C95 C96 117.6(5)
C100 C95 C101 121.1(6)
C96 C95 C101 121.3(6)
C97 C96 C95 121.3(5)
C96 C97 C98 119.9(5)
C99 C98 C97 119.7(6)
C100 C99 C98 120.1(5)
C99 C100 C95 121.2(5)

loop_
_geom_bond_atom_site_label_1
_geom_bond_atom_site_label_2
_geom_bond_distance
Sc1 N 2.028(3)
Sc1 C27 2.260(3)
Sc1 C26 2.312(3)
Sc1 C10 2.342(4)
Sc1 C25 2.481(4)
Sc1 C28 2.487(3)
Sc1 C9 2.536(4)
Sc1 C8 2.593(3)
Sc1 C11 2.683(3)
Sc1 C47 2.706(3)
Sc1 C29 2.767(3)
Sc1 Sc3 3.4297(9)
Sc2 N 2.013(3)
Sc2 C61 2.275(3)
Sc2 C62 2.284(3)
Sc2 C75 2.377(3)
Sc2 C77 2.413(3)
Sc2 C60 2.549(3)
Sc2 C76 2.554(3)
Sc2 C74 2.555(3)
Sc2 C63 2.648(3)
Sc2 C58 2.810(3)
Sc2 C78 2.852(3)
Sc2 Sc3 3.2599(9)
Sc3 N 2.011(3)
Sc3 C16 2.219(3)
Sc3 C35 2.316(3)
Sc3 C17 2.354(3)
Sc3 C15 2.368(3)
Sc3 C36 2.498(3)
Sc3 C37 2.531(3)
Sc3 C14 2.538(3)
Sc3 C33 2.638(3)
Sc3 C18 2.694(3)
F1 C81 1.339(4)
F2 C81 1.339(4)
F3 C81 1.333(4)
F4 C82 1.339(4)
F5 C82 1.327(5)
F6 C82 1.312(4)
F7 C83 1.338(4)
F8 C83 1.324(4)
F9 C83 1.315(5)
F10 C84 1.339(4)
F11 C84 1.329(5)
F12 C84 1.326(4)
F13 F15A 1.038(9)
F13 C85 1.341(6)
F13 F14A 1.458(12)
F13A F14 1.073(10)
F13A C85 1.360(7)
F13A F15 1.475(11)
F14 C85 1.302(6)
F14 F15A 1.341(12)
F14A F15 0.910(8)
F14A C85 1.287(8)
F15 C85 1.284(7)
F15A C85 1.291(8)
F16 C86 1.340(4)
F17 C86 1.333(4)
F18 C86 1.330(5)
F19 F21A 1.033(9)
F19 C87 1.373(6)
F19 F20A 1.504(10)
F19A F20 1.240(8)
F19A F21 1.317(9)
F19A C87 1.342(7)
F20 F21A 1.316(10)
F20 C87 1.362(5)
F20A F21 1.026(8)
F20A C87 1.347(8)
F21 C87 1.278(6)
F21A C87 1.253(7)
F22 F23A 0.914(7)
F22 C88 1.358(6)
F22 F24A 1.634(9)
F22A F24 0.833(7)
F22A C88 1.395(7)
F22A F23 1.681(10)
F23 F24A 0.738(6)
F23 C88 1.322(7)
F23A C88 1.334(6)
F23A F24 1.543(9)
F24 C88 1.288(7)
F24A C88 1.316(7)
F25 F27A 0.687(7)
F25 C89 1.355(7)
F25A F26 0.909(7)
F25A C89 1.359(7)
F25A F27 1.633(10)
F26 C89 1.338(6)
F26 F27A 1.579(10)
F26A F27 0.674(9)
F26A C89 1.374(8)
F27 C89 1.283(7)
F27A C89 1.287(9)
F28 C90 1.346(4)
F29 C90 1.325(4)
F30 C90 1.324(4)
F31 F32A 0.885(7)
F31 C91 1.360(5)
F31 F33A 1.714(9)
F31A F33 0.848(7)
F31A C91 1.411(7)
F31A F32 1.691(9)
F32 F33A 0.648(6)
F32 C91 1.298(6)
F32A C91 1.302(7)
F32A F33 1.498(8)
F33 C91 1.297(6)
F33A C91 1.317(8)
F34 C92 1.336(5)
F35 C92 1.333(5)
F36 C92 1.323(5)
F37 C93 1.334(4)
F38 C93 1.330(4)
F39 C93 1.323(5)
F40 C94 1.340(5)
F41 C94 1.325(4)
F42 C94 1.322(4)
C1 C9 1.534(4)
C1 C5 1.539(5)
C1 C2 1.547(5)
C1 C81 1.558(5)
C2 C12 1.359(5)
C2 C3 1.542(5)
C3 C4 1.535(4)
C3 C15 1.540(5)
C3 C82 1.544(4)
C4 C18 1.400(5)
C4 C5 1.402(5)
C5 C6 1.403(5)
C6 C20 1.383(5)
C6 C7 1.531(4)
C7 C8 1.535(5)
C7 C23 1.541(5)
C7 C83 1.545(5)
C8 C9 1.390(5)
C8 C25 1.420(5)
C9 C10 1.429(5)
C10 C11 1.417(5)
C10 C27 1.459(4)
C11 C29 1.425(5)
C11 C12 1.466(4)
C12 C13 1.527(5)
C13 C14 1.524(5)
C13 C31 1.539(5)
C13 C84 1.545(4)
C14 C15 1.401(5)
C14 C33 1.402(5)
C15 C16 1.463(5)
C16 C17 1.449(4)
C16 C35 1.464(5)
C17 C37 1.432(5)
C17 C18 1.462(5)
C18 C19 1.417(4)
C19 C20 1.411(5)
C19 C39 1.441(5)
C20 C21 1.550(5)
C21 C40 1.516(5)
C21 C22 1.525(5)
C21 C85 1.559(4)
C22 C23 1.384(5)
C22 C43 1.409(5)
C23 C24 1.406(5)
C24 C45 1.391(5)
C24 C25 1.466(5)
C25 C26 1.437(5)
C26 C47 1.399(5)
C26 C27 1.447(5)
C27 C28 1.447(5)
C28 C29 1.425(5)
C28 C49 1.436(5)
C29 C30 1.412(6)
C30 C51 1.411(5)
C30 C31 1.416(5)
C31 C32 1.363(6)
C32 C53 1.435(5)
C32 C33 1.454(4)
C33 C34 1.510(5)
C34 C35 1.527(4)
C34 C86 1.536(4)
C34 C55 1.552(5)
C35 C36 1.417(5)
C36 C37 1.413(4)
C36 C57 1.532(5)
C37 C38 1.438(4)
C38 C39 1.399(5)
C38 C59 1.418(5)
C39 C40 1.423(4)
C40 C41 1.382(5)
C41 C60 1.424(5)
C41 C42 1.508(4)
C42 C43 1.529(5)
C42 C63 1.550(5)
C42 C87 1.557(5)
C43 C44 1.395(5)
C44 C45 1.400(5)
C44 C64 1.529(5)
C45 C46 1.523(5)
C46 C66 1.526(5)
C46 C47 1.530(5)
C46 C88 1.557(5)
C47 C48 1.535(5)
C48 C49 1.520(5)
C48 C67 1.534(6)
C48 C89 1.566(5)
C49 C50 1.369(6)
C50 C51 1.432(5)
C50 C69 1.544(5)
C51 C52 1.420(6)
C52 C53 1.416(5)
C52 C70 1.421(5)
C53 C54 1.405(5)
C54 C72 1.383(5)
C54 C55 1.480(5)
C55 C56 1.348(5)
C56 C57 1.526(4)
C56 C73 1.551(4)
C57 C58 1.519(4)
C57 C90 1.538(5)
C58 C59 1.404(5)
C58 C75 1.423(4)
C59 C60 1.429(4)
C60 C61 1.435(5)
C61 C75 1.458(4)
C61 C62 1.463(5)
C62 C63 1.402(5)
C62 C77 1.443(4)
C63 C64 1.527(5)
C64 C65 1.530(5)
C64 C91 1.557(4)
C65 C66 1.389(5)
C65 C78 1.392(5)
C66 C67 1.403(5)
C67 C68 1.408(5)
C68 C79 1.390(5)
C68 C69 1.526(5)
C69 C92 1.533(4)
C69 C70 1.538(5)
C70 C71 1.383(5)
C71 C72 1.416(5)
C71 C80 1.528(5)
C72 C73 1.521(5)
C73 C74 1.521(4)
C73 C93 1.545(5)
C74 C76 1.384(5)
C74 C75 1.442(4)
C76 C77 1.433(5)
C76 C80 1.538(4)
C77 C78 1.458(5)
C78 C79 1.412(5)
C79 C80 1.536(5)
C80 C94 1.565(5)
C95 C100 1.384(8)
C95 C96 1.397(8)
C95 C101 1.476(9)
C96 C97 1.368(9)
C97 C98 1.380(9)
C98 C99 1.376(8)
C99 C100 1.375(8)
